data_2236589
loop_
_publ_author_name
'Mu, Hai-ping'
'Yang, Yang'
'Jiang, Qiang-hua'
'Fu, Xiao-dong'
'Wan, Rong'

_publ_section_title
;
 2-Chloro-<i>N</i>-[1-(4-chlorophenyl)-3-cyano-1<i>H</i>-pyrazol-5-yl]acetamide
;
_journal_coeditor_code RN2106
_journal_issue 11
_journal_name_full 'Acta Crystallographica Section E'
_journal_page_first o3249
_journal_paper_doi 10.1107/S1600536812043966
_journal_volume 68
_journal_year 2012
_chemical_formula_iupac 'C12 H8 Cl2 N4 O'
_chemical_formula_moiety 'C12 H8 Cl2 N4 O'
_chemical_formula_sum 'C12 H8 Cl2 N4 O'
_chemical_formula_weight 295.12
_chemical_name_systematic
;
2-Chloro-<i>N</i>-[1-(4-chlorophenyl)-3-cyano-1<i>H</i>-pyrazol-5-yl]acetamide
;
_space_group_IT_number 33
_symmetry_cell_setting orthorhombic
_symmetry_space_group_name_Hall 'P 2c -2n'
_symmetry_space_group_name_H-M 'P n a 21'
_atom_sites_solution_hydrogens geom
_atom_sites_solution_primary direct
_atom_sites_solution_secondary difmap
_cell_angle_alpha 90.00
_cell_angle_beta 90.00
_cell_angle_gamma 90.00
_cell_formula_units_Z 4
_cell_length_a 18.493(4)
_cell_length_b 13.815(3)
_cell_length_c 5.0600(10)
_cell_measurement_reflns_used 25
_cell_measurement_temperature 293(2)
_cell_measurement_theta_max 13
_cell_measurement_theta_min 9
_cell_volume 1292.7(5)
_computing_cell_refinement 'CAD-4 EXPRESS (Enraf--Nonius, 1989)'
_computing_data_collection 'CAD-4 EXPRESS (Enraf--Nonius, 1989)'
_computing_data_reduction 'XCAD4 (Harms & Wocadlo, 1995)'
_computing_molecular_graphics 'SHELXTL  (Sheldrick, 2008)'
_computing_publication_material 'SHELXS97 (Sheldrick, 2008)'
_computing_structure_refinement 'SHELXL97 (Sheldrick, 2008)'
_computing_structure_solution 'SHELXS97 (Sheldrick, 2008)'
_diffrn_ambient_temperature 293(2)
_diffrn_measured_fraction_theta_full 0.997
_diffrn_measured_fraction_theta_max 0.997
_diffrn_measurement_device_type 'Enraf--Nonius CAD-4'
_diffrn_measurement_method \w/2\q
_diffrn_radiation_monochromator graphite
_diffrn_radiation_source 'fine-focus sealed tube'
_diffrn_radiation_type MoK\a
_diffrn_radiation_wavelength 0.71073
_diffrn_reflns_av_R_equivalents 0.0237
_diffrn_reflns_av_sigmaI/netI 0.0307
_diffrn_reflns_limit_h_max 22
_diffrn_reflns_limit_h_min -22
_diffrn_reflns_limit_k_max 16
_diffrn_reflns_limit_k_min 0
_diffrn_reflns_limit_l_max 0
_diffrn_reflns_limit_l_min -6
_diffrn_reflns_number 2646
_diffrn_reflns_theta_full 25.40
_diffrn_reflns_theta_max 25.40
_diffrn_reflns_theta_min 2.20
_diffrn_standards_decay_% 1
_diffrn_standards_interval_count 200
_diffrn_standards_interval_time 120
_diffrn_standards_number 3
_exptl_absorpt_coefficient_mu 0.498
_exptl_absorpt_correction_T_max 0.9519
_exptl_absorpt_correction_T_min 0.8649
_exptl_absorpt_correction_type psi-scan
_exptl_absorpt_process_details '(North <i>et al.</i>, 1968)'
_exptl_crystal_colour colorless
_exptl_crystal_density_diffrn 1.516
_exptl_crystal_density_method 'not measured'
_exptl_crystal_description block
_exptl_crystal_F_000 600
_exptl_crystal_size_max 0.30
_exptl_crystal_size_mid 0.20
_exptl_crystal_size_min 0.10
_refine_diff_density_max 0.161
_refine_diff_density_min -0.236
_refine_ls_abs_structure_details 'Flack (1983), 1271 Friedel pairs'
_refine_ls_abs_structure_Flack 0.09(9)
_refine_ls_extinction_coef 0.023(2)
_refine_ls_extinction_expression Fc^*^=kFc[1+0.001xFc^2^\l^3^/sin(2\q)]^-1/4^
_refine_ls_extinction_method 'SHELXL97 (Sheldrick, 2008)'
_refine_ls_goodness_of_fit_ref 1.005
_refine_ls_hydrogen_treatment constr
_refine_ls_matrix_type full
_refine_ls_number_parameters 173
_refine_ls_number_reflns 2606
_refine_ls_number_restraints 1
_refine_ls_restrained_S_all 1.005
_refine_ls_R_factor_all 0.0461
_refine_ls_R_factor_gt 0.0371
_refine_ls_shift/su_max 0.000
_refine_ls_shift/su_mean 0.000
_refine_ls_structure_factor_coef Fsqd
_refine_ls_weighting_details 'calc w=1/[\s^2^(Fo^2^)+(0.0640P)^2^+0.0000P] where P=(Fo^2^+2Fc^2^)/3'
_refine_ls_weighting_scheme calc
_refine_ls_wR_factor_gt 0.0938
_refine_ls_wR_factor_ref 0.0991
_reflns_number_gt 2255
_reflns_number_total 2606
_reflns_threshold_expression I>2sigma(I)
_cod_data_source_file rn2106.cif
_cod_data_source_block I
_cod_original_cell_volume 1292.7(4)
_cod_database_code 2236589
_cod_database_fobs_code 2236589

loop_
_symmetry_equiv_pos_as_xyz
x,y,z
-x,-y,1/2+z
1/2-x,1/2+y,1/2+z
1/2+x,1/2-y,z

loop_
_atom_site_type_symbol
_atom_site_label
_atom_site_fract_x
_atom_site_fract_y
_atom_site_fract_z
_atom_site_U_iso_or_equiv
_atom_site_adp_type
_atom_site_calc_flag
_atom_site_refinement_flags
_atom_site_occupancy
_atom_site_symmetry_multiplicity
O O 0.20761(11) 0.90238(15) -0.4786(4) 0.0473(5) Uani d . 1 1
Cl Cl1 0.07270(4) 0.51152(5) 0.76028(19) 0.0634(3) Uani d . 1 1
N N1 0.27787(9) 0.73978(13) 0.1128(5) 0.0330(5) Uani d . 1 1
C C1 0.25223(13) 0.63629(18) 0.4875(6) 0.0385(6) Uani d . 1 1
H H1A 0.3011 0.6381 0.5309 0.046 Uiso calc R 1 1
Cl Cl2 0.07546(4) 0.99063(6) 0.07496(17) 0.0548(2) Uani d . 1 1
N N2 0.34595(10) 0.70361(14) 0.0940(6) 0.0397(5) Uani d . 1 1
C C2 0.20505(14) 0.58124(18) 0.6366(6) 0.0428(7) Uani d . 1 1
H H2B 0.2220 0.5449 0.7785 0.051 Uiso calc R 1 1
N N3 0.20572(11) 0.87436(15) -0.0382(5) 0.0339(5) Uani d . 1 1
H H3A 0.1824 0.8829 0.1070 0.041 Uiso calc R 1 1
C C3 0.13257(15) 0.58071(18) 0.5729(6) 0.0432(6) Uani d . 1 1
C C4 0.10698(14) 0.63335(19) 0.3602(7) 0.0442(7) Uani d . 1 1
H H4A 0.0579 0.6325 0.3198 0.053 Uiso calc R 1 1
N N4 0.51184(12) 0.73394(18) -0.1943(8) 0.0707(9) Uani d . 1 1
C C5 0.15393(13) 0.68719(18) 0.2079(6) 0.0407(6) Uani d . 1 1
H H5A 0.1370 0.7220 0.0632 0.049 Uiso calc R 1 1
C C6 0.22697(12) 0.68864(16) 0.2739(6) 0.0330(6) Uani d . 1 1
C C7 0.27029(12) 0.82144(17) -0.0352(5) 0.0329(6) Uani d . 1 1
C C8 0.33442(12) 0.83866(18) -0.1594(6) 0.0388(6) Uani d . 1 1
H H8A 0.3457 0.8887 -0.2752 0.047 Uiso calc R 1 1
C C9 0.37887(13) 0.76412(17) -0.0731(6) 0.0390(6) Uani d . 1 1
C C10 0.45341(15) 0.74665(18) -0.1393(8) 0.0492(8) Uani d . 1 1
C C11 0.17925(12) 0.91243(17) -0.2649(5) 0.0314(5) Uani d . 1 1
C C12 0.10972(13) 0.96827(18) -0.2494(6) 0.0357(6) Uani d . 1 1
H H12B 0.0732 0.9332 -0.3483 0.043 Uiso calc R 1 1
H H12C 0.1168 1.0301 -0.3365 0.043 Uiso calc R 1 1

loop_
_atom_site_aniso_label
_atom_site_aniso_U_11
_atom_site_aniso_U_22
_atom_site_aniso_U_33
_atom_site_aniso_U_12
_atom_site_aniso_U_13
_atom_site_aniso_U_23
O 0.0494(11) 0.0672(14) 0.0253(11) 0.0153(10) 0.0035(9) 0.0035(9)
Cl1 0.0730(5) 0.0656(5) 0.0516(5) -0.0249(4) 0.0147(5) 0.0028(5)
N1 0.0321(10) 0.0332(10) 0.0337(13) 0.0041(8) -0.0021(10) -0.0001(11)
C1 0.0422(14) 0.0375(14) 0.0358(16) 0.0021(11) -0.0055(13) -0.0011(12)
Cl2 0.0469(4) 0.0817(5) 0.0359(4) 0.0234(3) 0.0066(4) -0.0023(4)
N2 0.0315(10) 0.0376(10) 0.0499(15) 0.0067(8) -0.0030(11) 0.0018(13)
C2 0.0568(16) 0.0392(13) 0.0324(16) 0.0039(12) -0.0011(13) 0.0053(13)
N3 0.0391(11) 0.0391(12) 0.0235(11) 0.0119(9) 0.0029(10) 0.0032(10)
C3 0.0561(16) 0.0395(13) 0.0341(15) -0.0064(11) 0.0088(15) -0.0043(14)
C4 0.0385(14) 0.0512(16) 0.0430(17) -0.0066(12) 0.0014(14) -0.0034(15)
N4 0.0401(14) 0.0684(16) 0.104(3) 0.0034(11) 0.0086(17) 0.008(2)
C5 0.0430(14) 0.0443(14) 0.0348(16) 0.0042(11) -0.0031(12) 0.0025(13)
C6 0.0360(12) 0.0303(11) 0.0328(14) 0.0022(9) 0.0007(11) -0.0015(12)
C7 0.0346(12) 0.0344(13) 0.0298(13) 0.0039(10) -0.0011(12) -0.0003(12)
C8 0.0409(13) 0.0370(13) 0.0384(16) 0.0004(11) 0.0043(13) 0.0043(13)
C9 0.0324(12) 0.0382(13) 0.0465(17) -0.0010(11) 0.0011(13) -0.0002(13)
C10 0.0397(14) 0.0411(15) 0.067(2) -0.0002(11) 0.0052(15) 0.0078(16)
C11 0.0344(12) 0.0338(12) 0.0259(13) 0.0009(9) -0.0002(12) 0.0016(12)
C12 0.0366(12) 0.0425(13) 0.0279(13) 0.0059(10) -0.0019(12) 0.0030(13)

loop_
_atom_type_symbol
_atom_type_description
_atom_type_scat_dispersion_real
_atom_type_scat_dispersion_imag
_atom_type_scat_source
C C 0.0033 0.0016 'International Tables Vol C Tables 4.2.6.8 and 6.1.1.4'
H H 0.0000 0.0000 'International Tables Vol C Tables 4.2.6.8 and 6.1.1.4'
N N 0.0061 0.0033 'International Tables Vol C Tables 4.2.6.8 and 6.1.1.4'
O O 0.0106 0.0060 'International Tables Vol C Tables 4.2.6.8 and 6.1.1.4'
Cl Cl 0.1484 0.1585 'International Tables Vol C Tables 4.2.6.8 and 6.1.1.4'

loop_
_geom_angle_atom_site_label_1
_geom_angle_atom_site_label_2
_geom_angle_atom_site_label_3
_geom_angle
N2 N1 C7 111.21(19)
N2 N1 C6 117.91(19)
C7 N1 C6 130.88(18)
C6 C1 C2 120.1(2)
C6 C1 H1A 119.9
C2 C1 H1A 119.9
C9 N2 N1 103.70(19)
C3 C2 C1 119.3(3)
C3 C2 H2B 120.4
C1 C2 H2B 120.4
C11 N3 C7 121.4(2)
C11 N3 H3A 119.3
C7 N3 H3A 119.3
C2 C3 C4 120.8(3)
C2 C3 Cl1 119.6(2)
C4 C3 Cl1 119.6(2)
C5 C4 C3 120.2(2)
C5 C4 H4A 119.9
C3 C4 H4A 119.9
C4 C5 C6 119.0(3)
C4 C5 H5A 120.5
C6 C5 H5A 120.5
C1 C6 C5 120.6(2)
C1 C6 N1 118.8(2)
C5 C6 N1 120.6(2)
N1 C7 C8 108.0(2)
N1 C7 N3 121.8(2)
C8 C7 N3 130.2(2)
C7 C8 C9 103.9(2)
C7 C8 H8A 128.0
C9 C8 H8A 128.0
N2 C9 C8 113.2(2)
N2 C9 C10 118.6(2)
C8 C9 C10 128.2(3)
N4 C10 C9 179.0(4)
O C11 N3 123.8(2)
O C11 C12 118.5(2)
N3 C11 C12 117.7(2)
C11 C12 Cl2 116.15(19)
C11 C12 H12B 108.2
Cl2 C12 H12B 108.2
C11 C12 H12C 108.2
Cl2 C12 H12C 108.2
H12B C12 H12C 107.4

loop_
_geom_bond_atom_site_label_1
_geom_bond_atom_site_label_2
_geom_bond_distance
O C11 1.210(3)
Cl1 C3 1.743(3)
N1 N2 1.358(2)
N1 C7 1.361(3)
N1 C6 1.431(3)
C1 C6 1.382(4)
C1 C2 1.382(4)
C1 H1A 0.9300
Cl2 C12 1.786(3)
N2 C9 1.336(4)
C2 C3 1.379(4)
C2 H2B 0.9300
N3 C11 1.354(3)
N3 C7 1.400(3)
N3 H3A 0.8600
C3 C4 1.382(4)
C4 C5 1.379(4)
C4 H4A 0.9300
N4 C10 1.129(3)
C5 C6 1.391(3)
C5 H5A 0.9300
C7 C8 1.363(3)
C8 C9 1.388(3)
C8 H8A 0.9300
C9 C10 1.439(4)
C11 C12 1.502(3)
C12 H12B 0.9700
C12 H12C 0.9700

loop_
_geom_hbond_atom_site_label_D
_geom_hbond_atom_site_label_H
_geom_hbond_atom_site_label_A
_geom_hbond_site_symmetry_A
_geom_hbond_distance_DH
_geom_hbond_distance_HA
_geom_hbond_distance_DA
_geom_hbond_angle_DHA
_geom_hbond_publ_flag
N3 H3A O 1_556 0.8600 2.1600 2.858(3) 137.00 yes
C12 H12C N2 3_554 0.9700 2.5200 3.445(3) 160.00 yes

loop_
_geom_torsion_atom_site_label_1
_geom_torsion_atom_site_label_2
_geom_torsion_atom_site_label_3
_geom_torsion_atom_site_label_4
_geom_torsion
C7 N1 N2 C9 -1.3(3)
C6 N1 N2 C9 178.0(2)
C6 C1 C2 C3 -1.2(4)
C1 C2 C3 C4 0.9(4)
C1 C2 C3 Cl1 -179.9(2)
C2 C3 C4 C5 0.2(4)
Cl1 C3 C4 C5 -179.0(2)
C3 C4 C5 C6 -0.9(4)
C2 C1 C6 C5 0.5(4)
C2 C1 C6 N1 -175.9(2)
C4 C5 C6 C1 0.5(4)
C4 C5 C6 N1 176.9(2)
N2 N1 C6 C1 29.2(3)
C7 N1 C6 C1 -151.8(3)
N2 N1 C6 C5 -147.2(2)
C7 N1 C6 C5 31.8(4)
N2 N1 C7 C8 1.3(3)
C6 N1 C7 C8 -177.8(3)
N2 N1 C7 N3 -177.1(2)
C6 N1 C7 N3 3.8(4)
C11 N3 C7 N1 -139.4(3)
C11 N3 C7 C8 42.6(4)
N1 C7 C8 C9 -0.7(3)
N3 C7 C8 C9 177.5(3)
N1 N2 C9 C8 0.8(3)
N1 N2 C9 C10 -179.9(3)
C7 C8 C9 N2 -0.1(3)
C7 C8 C9 C10 -179.3(3)
N2 C9 C10 N4 17E1(2)
C8 C9 C10 N4 -1E1(2)
C7 N3 C11 O 1.6(4)
C7 N3 C11 C12 -179.9(2)
O C11 C12 Cl2 -174.0(2)
N3 C11 C12 Cl2 7.4(3)

loop_
_cod_related_entry_id
_cod_related_entry_database
_cod_related_entry_code
1 ChemSpider 30658153
